data_7058308
loop_
_publ_author_name
'Kumar, Udit'
'Jose, Shilpa'
'Divya, Dhanaraj'
'Vidhyapriya, Pitchavel'
'Sakthivel, Natarajan'
'Manimaran, Bala.'

_publ_section_title
;
 Self-assembly of manganese(i) based thiolato bridged dinuclear
 metallacycles: synthesis, characterization, cytotoxicity evaluation and
 CO-releasing studies
;
_journal_issue 19
_journal_name_full 'New Journal of Chemistry'
_journal_page_first 7520
_journal_paper_doi 10.1039/C8NJ06271D
_journal_volume 43
_journal_year 2019
_chemical_absolute_configuration unk
_chemical_formula_moiety 'C31 H24 Mn2 N2 O6 S2'
_chemical_formula_sum 'C31 H24 Mn2 N2 O6 S2'
_chemical_formula_weight 694.55
_space_group_crystal_system orthorhombic
_space_group_IT_number 33
_space_group_name_Hall 'P 2c -2n'
_space_group_name_H-M_alt 'P n a 21'
_symmetry_Int_Tables_number 33
_symmetry_space_group_name_Hall 'P 2c -2n'
_symmetry_space_group_name_H-M 'P n a 21'
_atom_sites_solution_primary direct
_audit_creation_date 2018-08-15
_audit_creation_method
;
Olex2 1.2
(compiled 2013.11.15 svn.r2834 for OlexSys, GUI svn.r4720)
;
_audit_update_record
;
2018-12-07 deposited with the CCDC.    2019-04-17 downloaded from the CCDC.
;
_cell_angle_alpha 90
_cell_angle_beta 90
_cell_angle_gamma 90
_cell_formula_units_Z 4
_cell_length_a 25.3670(11)
_cell_length_b 9.2268(3)
_cell_length_c 12.8639(7)
_cell_measurement_reflns_used 4305
_cell_measurement_temperature 199.95(10)
_cell_measurement_theta_max 29.0885
_cell_measurement_theta_min 3.5747
_cell_volume 3010.9(2)
_computing_cell_refinement
;
CrysAlisPro, Agilent Technologies,
Version 1.171.36.21 (release 14-08-2012 CrysAlis171 .NET)
(compiled Sep 14 2012,17:21:16)
;
_computing_data_collection
;
CrysAlisPro, Agilent Technologies,
Version 1.171.36.21 (release 14-08-2012 CrysAlis171 .NET)
(compiled Sep 14 2012,17:21:16)
;
_computing_data_reduction
;
CrysAlisPro, Agilent Technologies,
Version 1.171.36.21 (release 14-08-2012 CrysAlis171 .NET)
(compiled Sep 14 2012,17:21:16)
;
_computing_molecular_graphics 'Olex2 (Dolomanov et al., 2009)'
_computing_publication_material 'Olex2 (Dolomanov et al., 2009)'
_computing_structure_refinement 'olex2.refine (Bourhis et al., 2013)'
_computing_structure_solution 'ShelXS (Sheldrick, 2008)'
_diffrn_ambient_temperature 199.95(10)
_diffrn_detector_area_resol_mean 15.9821
_diffrn_measured_fraction_theta_full 000
_diffrn_measured_fraction_theta_max 0.787
_diffrn_measurement_details
;
#__ type_ start__ end____ width___ exp.time_
  1 omega  -22.00    3.00   1.0000    7.5000
omega____ theta____ kappa____ phi______ frames
    -      -17.3397 -102.0000   49.0000 25

#__ type_ start__ end____ width___ exp.time_
  2 omega  -60.00  -35.00   1.0000    7.5000
omega____ theta____ kappa____ phi______ frames
    -      -17.3397 -178.0000  -30.0000 25

#__ type_ start__ end____ width___ exp.time_
  3 omega  -16.00   21.00   1.0000    7.5000
omega____ theta____ kappa____ phi______ frames
    -      -17.3397  -99.0000 -150.0000 37

#__ type_ start__ end____ width___ exp.time_
  4 omega  -92.00  -64.00   1.0000    7.5000
omega____ theta____ kappa____ phi______ frames
    -      -17.3397 -178.0000 -120.0000 28

#__ type_ start__ end____ width___ exp.time_
  5 omega  -51.00   -7.00   1.0000    7.5000
omega____ theta____ kappa____ phi______ frames
    -      -17.3397  124.0000   52.0000 44

#__ type_ start__ end____ width___ exp.time_
  6 omega   -2.00   25.00   1.0000    7.5000
omega____ theta____ kappa____ phi______ frames
    -      -17.3397  -99.0000 -180.0000 27

#__ type_ start__ end____ width___ exp.time_
  7 omega   -7.00   20.00   1.0000    7.5000
omega____ theta____ kappa____ phi______ frames
    -      -17.3397  -99.0000  -30.0000 27

#__ type_ start__ end____ width___ exp.time_
  8 omega   -8.00   46.00   1.0000    7.5000
omega____ theta____ kappa____ phi______ frames
    -      -17.3397   37.0000 -150.0000 54
;
_diffrn_measurement_device_type 'Xcalibur, Eos'
_diffrn_measurement_method '\w scans'
_diffrn_orient_matrix_UB_11 0.0052277000
_diffrn_orient_matrix_UB_12 -0.0107648000
_diffrn_orient_matrix_UB_13 0.0536338000
_diffrn_orient_matrix_UB_21 0.0262320000
_diffrn_orient_matrix_UB_22 -0.0206056000
_diffrn_orient_matrix_UB_23 -0.0120981000
_diffrn_orient_matrix_UB_31 0.0081405000
_diffrn_orient_matrix_UB_32 0.0732478000
_diffrn_orient_matrix_UB_33 0.0044744000
_diffrn_radiation_monochromator graphite
_diffrn_radiation_type 'Mo K\a'
_diffrn_radiation_wavelength 0.71073
_diffrn_reflns_av_R_equivalents 0.0315
_diffrn_reflns_av_unetI/netI 0.0442
_diffrn_reflns_limit_h_max 33
_diffrn_reflns_limit_h_min -32
_diffrn_reflns_limit_k_max 10
_diffrn_reflns_limit_k_min -12
_diffrn_reflns_limit_l_max 15
_diffrn_reflns_limit_l_min -17
_diffrn_reflns_number 14811
_diffrn_reflns_theta_full 26.0000
_diffrn_reflns_theta_max 29.15
_diffrn_reflns_theta_min 3.58
_diffrn_source 'Enhance (Mo) X-ray Source'
_exptl_absorpt_coefficient_mu 1.024
_exptl_absorpt_correction_T_max 1.00000
_exptl_absorpt_correction_T_min 0.72496
_exptl_absorpt_correction_type multi-scan
_exptl_absorpt_process_details
;
CrysAlisPro, Agilent Technologies,
Version 1.171.36.21 (release 14-08-2012 CrysAlis171 .NET)
(compiled Sep 14 2012,17:21:16)
Empirical absorption correction using spherical harmonics,
 implemented in SCALE3 ABSPACK scaling algorithm.
;
_exptl_crystal_colour yellow
_exptl_crystal_colour_primary yellow
_exptl_crystal_density_diffrn 1.5321
_exptl_crystal_description plate
_exptl_crystal_F_000 1420.3293
_exptl_crystal_size_max 0.45
_exptl_crystal_size_mid 0.4
_exptl_crystal_size_min 0.1
_refine_diff_density_max 0.6032
_refine_diff_density_min -0.4122
_refine_diff_density_rms 0.1031
_refine_ls_abs_structure_details 'Flack, H. D. (1983). Acta Cryst. A39, 876-881.'
_refine_ls_abs_structure_Flack 0.36(6)
_refine_ls_d_res_high 0.7295
_refine_ls_d_res_low 5.6881
_refine_ls_goodness_of_fit_ref 1.0313
_refine_ls_hydrogen_treatment constr
_refine_ls_matrix_type full
_refine_ls_number_constraints 59
_refine_ls_number_parameters 382
_refine_ls_number_reflns 6159
_refine_ls_number_restraints 0
_refine_ls_restrained_S_all 1.0313
_refine_ls_R_factor_all 0.0542
_refine_ls_R_factor_gt 0.0372
_refine_ls_shift/su_max 0.000
_refine_ls_shift/su_mean 0.000
_refine_ls_structure_factor_coef Fsqd
_refine_ls_weighting_details 'w=1/[\s^2^(Fo^2^)+(0.0505P)^2^+1.3467P] where P=(Fo^2^+2Fc^2^)/3'
_refine_ls_weighting_scheme calc
_refine_ls_wR_factor_gt 0.0948
_refine_ls_wR_factor_ref 0.1058
_reflns_Friedel_coverage 0.621
_reflns_limit_h_max 33
_reflns_limit_h_min -33
_reflns_limit_k_max 12
_reflns_limit_k_min -12
_reflns_limit_l_max 15
_reflns_limit_l_min -17
_reflns_number_gt 4867
_reflns_number_total 6159
_reflns_threshold_expression I>=2u(I)
_cod_data_source_file c8nj06271d2.cif
_cod_data_source_block 1
_cod_depositor_comments 'Adding full bibliography for 7058308--7058310.cif.'
_cod_database_code 7058308
_chemical_oxdiff_usercomment 'YELLOWCOLOUR PLATE, 200K, 0.45 0.4 0.1'
_reflns_odcompleteness_completeness 99.37
_reflns_odcompleteness_iscentric 1
_reflns_odcompleteness_theta 26.32
_olex2_refinement_description
;
1. Fixed Uiso
 At 1.2 times of:
  All C(H) groups, All C(H,H) groups, All C(H,H,H,H) groups
2. Uiso/Uaniso restraints and constraints
Uanis(C51) = Uanis(C21) = Uanis(C29) = Uanis(C5)
Uanis(C2) = Uanis(C1)
Uanis(C5) = Uanis(C51) = Uanis(C1) = Uanis(C38) = Uanis(C2) = Uanis(C47) =
Uanis(C52) = Uanis(C41) = Uanis(C32) = Uanis(C34)
Uanis(C5) = Uanis(C51) = Uanis(C38) = Uanis(C1) = Uanis(C2)
3. Others
 Sof(H38c)=Sof(H38d)=Sof(C1)=Sof(H1a)=Sof(H1b)=Sof(C5)=Sof(H5a)=Sof(H5b)=1-
 FVAR(1)
 Sof(H38a)=Sof(H38b)=Sof(C51)=Sof(H51a)=Sof(H51b)=Sof(C2)=Sof(H2a)=Sof(H2b)=
 FVAR(1)
4.a Secondary CH2 refined with riding coordinates:
 C38(H38c,H38d), C38(H38a,H38b), C51(H51a,H51b), C1(H1a,H1b), C2(H2a,H2b),
 C5(H5a,H5b)
4.b Aromatic/amide H refined with riding coordinates:
 C6(H6), C7(H7), C18(H18), C20(H20), C21(H21), C22(H22), C23(H23), C26(H26),
 C28(H28), C29(H29), C31(H31), C32(H32), C34(H34), C39(H39), C41(H41), C46(H46),
  C47(H47), C52(H52)
;
_olex2_submission_special_instructions 'No special instructions were received'

loop_
_space_group_symop_id
_space_group_symop_operation_xyz
1 x,y,z
2 -x,-y,z+1/2
3 -x+1/2,y+1/2,z+1/2
4 x+1/2,-y+1/2,z

loop_
_atom_site_label
_atom_site_type_symbol
_atom_site_fract_x
_atom_site_fract_y
_atom_site_fract_z
_atom_site_U_iso_or_equiv
_atom_site_adp_type
_atom_site_occupancy
_atom_site_refinement_flags_posn
_atom_site_disorder_group
Mn1 Mn 0.381894(15) 0.54171(4) 0.23643(7) 0.02168(11) Uani 1.000000 . .
Mn2 Mn 0.427656(16) 0.91763(4) 0.23696(7) 0.02576(12) Uani 1.000000 . .
S3 S 0.40743(7) 0.7264(2) 0.11393(11) 0.0254(4) Uani 1.000000 . .
S4 S 0.40737(7) 0.72571(19) 0.35949(11) 0.0231(4) Uani 1.000000 . .
C0aa C 0.31519(12) 0.6098(3) 0.2409(8) 0.0264(7) Uani 1.000000 . .
N2 N 0.50495(9) 0.8379(2) 0.2384(6) 0.0300(6) Uani 1.000000 . .
N3 N 0.46149(8) 0.4775(2) 0.2364(6) 0.0227(5) Uani 1.000000 . .
O4 O 0.4583(3) 1.1367(7) 0.3935(4) 0.0559(19) Uani 1.000000 . .
O5 O 0.4588(3) 1.1321(7) 0.0807(4) 0.0473(18) Uani 1.000000 . .
C6 C 0.4880(3) 0.4521(8) 0.1488(6) 0.0274(19) Uani 1.000000 . .
H6 H 0.4700(3) 0.4600(8) 0.0861(6) 0.033(2) Uiso 1.000000 R .
C7 C 0.4882(3) 0.4536(8) 0.3256(5) 0.0269(15) Uani 1.000000 . .
H7 H 0.4702(3) 0.4641(8) 0.3882(5) 0.0323(18) Uiso 1.000000 R .
C8 C 0.35948(13) 0.9786(3) 0.2366(8) 0.0353(7) Uani 1.000000 . .
C9 C 0.3669(3) 0.4069(9) 0.3352(6) 0.0347(19) Uani 1.000000 . .
C10 C 0.3669(3) 0.4111(9) 0.1396(7) 0.034(2) Uani 1.000000 . .
O11 O 0.27292(8) 0.6526(2) 0.2373(5) 0.0436(6) Uani 1.000000 . .
O12 O 0.31710(10) 1.0189(3) 0.2402(6) 0.0563(7) Uani 1.000000 . .
O13 O 0.3575(3) 0.3246(9) 0.3989(5) 0.061(2) Uani 1.000000 . .
O14 O 0.3555(3) 0.3196(8) 0.0819(4) 0.0525(17) Uani 1.000000 . .
C15 C 0.4451(4) 1.0479(9) 0.3339(6) 0.037(2) Uani 1.000000 . .
C16 C 0.4462(3) 1.0487(7) 0.1399(6) 0.0320(19) Uani 1.000000 . .
C17 C 0.3555(3) 0.7777(9) 0.4494(6) 0.032(2) Uani 1.000000 . .
C18 C 0.5415(3) 0.4143(8) 0.1459(6) 0.0321(19) Uani 1.000000 . .
H18 H 0.5585(3) 0.3993(8) 0.0827(6) 0.039(2) Uiso 1.000000 R .
C19 C 0.3559(3) 0.7775(9) 0.0284(6) 0.037(2) Uani 1.000000 . .
C20 C 0.5400(3) 0.4149(8) 0.3290(6) 0.0299(19) Uani 1.000000 . .
H20 H 0.5560(3) 0.3988(8) 0.3930(6) 0.036(2) Uiso 1.000000 R .
C21 C 0.3573(3) 0.9071(11) 0.5037(7) 0.0488(13) Uani 1.000000 . .
H21 H 0.3851(3) 0.9689(11) 0.4878(7) 0.0585(16) Uiso 1.000000 R .
C22 C 0.5302(3) 0.8135(9) 0.1472(6) 0.036(2) Uani 1.000000 . .
H22 H 0.5139(3) 0.8345(9) 0.0843(6) 0.043(2) Uiso 1.000000 R .
C23 C 0.5322(3) 0.8116(10) 0.3254(6) 0.038(2) Uani 1.000000 . .
H23 H 0.5158(3) 0.8362(10) 0.3876(6) 0.046(3) Uiso 1.000000 R .
C24 C 0.56893(12) 0.3994(3) 0.2402(8) 0.0305(7) Uani 1.000000 . .
C26 C 0.5810(3) 0.7533(9) 0.3329(7) 0.048(2) Uani 1.000000 . .
H26 H 0.5965(3) 0.7374(9) 0.3974(7) 0.057(3) Uiso 1.000000 R .
C27 C 0.60649(14) 0.7187(4) 0.2443(9) 0.0504(15) Uani 1.000000 . .
C28 C 0.5814(4) 0.7559(10) 0.1493(7) 0.047(3) Uani 1.000000 . .
H28 H 0.5993(4) 0.7418(10) 0.0871(7) 0.057(3) Uiso 1.000000 R .
C29 C 0.2733(4) 0.7418(12) 0.5350(7) 0.0488(13) Uani 1.000000 . .
H29 H 0.2432(4) 0.6859(12) 0.5451(7) 0.0585(16) Uiso 1.000000 R .
C31 C 0.3147(3) 0.6946(10) 0.4668(6) 0.042(2) Uani 1.000000 . .
H31 H 0.3125(3) 0.6044(10) 0.4348(6) 0.051(3) Uiso 1.000000 R .
C32 C 0.2738(3) 0.7215(11) -0.0674(5) 0.049(2) Uani 1.000000 . .
H32 H 0.2457(3) 0.6597(11) -0.0811(5) 0.058(2) Uiso 1.000000 R .
C34 C 0.3109(3) 0.6822(12) 0.0029(6) 0.046(2) Uani 1.000000 . .
H34 H 0.3080(3) 0.5930(12) 0.0360(6) 0.055(3) Uiso 1.000000 R .
C38 C 0.62789(12) 0.3729(4) 0.2404(8) 0.0407(9) Uani 1.000000 . .
H38c H 0.63986(12) 0.3621(4) 0.3116(8) 0.0489(11) Uiso 0.491(16) R 2
H38d H 0.63524(12) 0.2830(4) 0.2041(8) 0.0489(11) Uiso 0.491(16) R 2
H38a H 0.63518(12) 0.2919(4) 0.2863(8) 0.0489(11) Uiso 0.509(16) R 1
H38b H 0.63838(12) 0.3442(4) 0.1708(8) 0.0489(11) Uiso 0.509(16) R 1
C39 C 0.2794(4) 0.8685(12) 0.5835(7) 0.070(3) Uani 1.000000 . .
H39 H 0.2523(4) 0.9028(12) 0.6256(7) 0.084(4) Uiso 1.000000 R .
C41 C 0.2773(3) 0.8540(12) -0.1193(6) 0.053(2) Uani 1.000000 . .
H41 H 0.2522(3) 0.8798(12) -0.1686(6) 0.063(3) Uiso 1.000000 R .
C46 C 0.3190(4) 0.9472(11) -0.0963(7) 0.054(3) Uani 1.000000 . .
H46 H 0.3198(4) 1.0380(11) -0.1276(7) 0.064(3) Uiso 1.000000 R .
C47 C 0.3252(5) 0.9513(11) 0.5730(6) 0.069(3) Uani 1.000000 . .
H47 H 0.3318(5) 1.0328(11) 0.6136(6) 0.082(3) Uiso 1.000000 R .
C51 C 0.6594(5) 0.6473(17) 0.2287(11) 0.0488(13) Uani 0.509(16) . 1
H51a H 0.6674(5) 0.6442(17) 0.1550(11) 0.0585(16) Uiso 0.509(16) R 1
H51b H 0.6864(5) 0.7048(17) 0.2626(11) 0.0585(16) Uiso 0.509(16) R 1
C52 C 0.3611(4) 0.9083(9) -0.0256(6) 0.059(2) Uani 1.000000 . .
H52 H 0.3903(4) 0.9677(9) -0.0165(6) 0.071(3) Uiso 1.000000 R .
C1 C 0.6606(5) 0.5036(17) 0.1854(9) 0.0380(13) Uani 0.491(16) . 2
H1a H 0.6967(5) 0.4745(17) 0.1714(9) 0.0456(16) Uiso 0.491(16) R 2
H1b H 0.6441(5) 0.5325(17) 0.1206(9) 0.0456(16) Uiso 0.491(16) R 2
C2 C 0.6606(5) 0.4943(16) 0.2722(9) 0.0380(13) Uani 0.509(16) . 1
H2a H 0.6550(5) 0.5046(16) 0.3464(9) 0.0456(16) Uiso 0.509(16) R 1
H2b H 0.6967(5) 0.4616(16) 0.2639(9) 0.0456(16) Uiso 0.509(16) R 1
C5 C 0.6588(6) 0.630(2) 0.2672(9) 0.0488(13) Uani 0.491(16) . 2
H5a H 0.6895(6) 0.693(2) 0.2598(9) 0.0585(16) Uiso 0.491(16) R 2
H5b H 0.6583(6) 0.592(2) 0.3373(9) 0.0585(16) Uiso 0.491(16) R 2

loop_
_atom_site_aniso_label
_atom_site_aniso_U_11
_atom_site_aniso_U_22
_atom_site_aniso_U_33
_atom_site_aniso_U_12
_atom_site_aniso_U_13
_atom_site_aniso_U_23
Mn1 0.0181(2) 0.02036(18) 0.0266(2) 0.00067(14) 0.0021(6) 0.0020(8)
Mn2 0.0258(2) 0.01931(18) 0.0322(3) 0.00105(15) -0.0007(8) -0.0005(8)
S3 0.0264(10) 0.0265(9) 0.0233(11) 0.0033(8) -0.0001(8) 0.0037(9)
S4 0.0223(9) 0.0224(9) 0.0245(12) 0.0016(7) 0.0023(8) -0.0009(9)
C0aa 0.0278(15) 0.0252(12) 0.026(2) -0.0021(11) 0.004(4) -0.001(4)
N2 0.0252(12) 0.0227(10) 0.0420(16) -0.0030(9) -0.015(4) -0.000(4)
N3 0.0222(11) 0.0204(9) 0.0257(12) 0.0011(8) 0.005(4) -0.001(4)
O4 0.074(5) 0.027(3) 0.067(5) -0.002(3) -0.003(4) -0.011(3)
O5 0.058(4) 0.038(4) 0.047(4) -0.014(3) 0.007(3) 0.012(3)
C6 0.035(4) 0.022(3) 0.025(5) -0.003(3) -0.010(4) -0.004(3)
C7 0.020(3) 0.033(3) 0.027(3) 0.008(3) -0.006(3) -0.002(3)
C8 0.0404(18) 0.0299(14) 0.0355(18) 0.0040(13) -0.013(6) 0.003(6)
C9 0.033(4) 0.035(4) 0.036(5) 0.005(3) -0.007(4) 0.010(4)
C10 0.010(4) 0.030(4) 0.062(7) 0.001(3) -0.010(4) -0.001(5)
O11 0.0226(11) 0.0504(12) 0.0578(16) 0.0096(10) 0.003(4) -0.009(5)
O12 0.0367(14) 0.0641(15) 0.068(2) 0.0216(12) -0.005(5) -0.004(5)
O13 0.039(3) 0.068(4) 0.076(5) -0.005(3) 0.004(3) 0.044(4)
O14 0.042(3) 0.041(3) 0.075(4) 0.005(3) -0.016(3) -0.027(3)
C15 0.049(5) 0.026(4) 0.036(5) 0.015(4) 0.003(4) 0.001(4)
C16 0.024(3) 0.022(3) 0.050(5) -0.009(3) 0.006(3) -0.002(3)
C17 0.036(4) 0.037(4) 0.025(4) 0.019(3) 0.008(3) -0.003(3)
C18 0.027(4) 0.031(4) 0.039(5) 0.009(3) -0.001(3) -0.005(4)
C19 0.041(4) 0.043(5) 0.028(5) -0.003(3) 0.004(3) 0.000(3)
C20 0.026(4) 0.039(4) 0.025(4) 0.002(3) -0.007(3) -0.003(3)
C21 0.0305(18) 0.056(2) 0.060(4) 0.0012(16) 0.001(2) -0.003(3)
C22 0.019(4) 0.038(4) 0.050(6) -0.007(3) 0.008(4) 0.008(4)
C23 0.041(5) 0.025(4) 0.048(6) 0.004(4) -0.008(4) 0.001(4)
C24 0.0245(14) 0.0269(12) 0.040(2) 0.0050(11) -0.012(4) 0.002(5)
C26 0.034(4) 0.037(4) 0.072(6) -0.000(3) -0.014(4) -0.018(4)
C27 0.0226(17) 0.0353(16) 0.093(5) -0.0053(14) -0.024(5) -0.002(5)
C28 0.028(5) 0.045(5) 0.069(7) -0.004(4) 0.017(4) -0.014(4)
C29 0.0305(18) 0.056(2) 0.060(4) 0.0012(16) 0.001(2) -0.003(3)
C31 0.035(4) 0.048(4) 0.044(5) 0.002(4) 0.019(3) -0.017(4)
C32 0.026(3) 0.095(6) 0.025(3) -0.009(3) -0.009(2) 0.019(3)
C34 0.031(4) 0.069(5) 0.038(5) -0.009(4) 0.009(3) 0.005(4)
C38 0.0256(16) 0.0476(17) 0.049(2) 0.0114(13) 0.004(5) 0.009(6)
C39 0.083(6) 0.064(5) 0.063(6) 0.043(4) 0.007(5) -0.016(4)
C41 0.024(3) 0.109(7) 0.025(3) 0.012(4) -0.005(3) 0.015(4)
C46 0.045(4) 0.051(5) 0.065(6) 0.021(4) -0.010(4) 0.012(4)
C47 0.115(7) 0.046(5) 0.045(5) 0.007(4) 0.026(4) -0.024(4)
C51 0.0305(18) 0.056(2) 0.060(4) 0.0012(16) 0.001(2) -0.003(3)
C52 0.103(6) 0.035(2) 0.039(4) -0.004(3) -0.032(4) 0.019(3)
C1 0.025(2) 0.050(3) 0.039(4) 0.0101(19) 0.001(4) 0.002(5)
C2 0.025(2) 0.050(3) 0.039(4) 0.0101(19) 0.001(4) 0.002(5)
C5 0.0305(18) 0.056(2) 0.060(4) 0.0012(16) 0.001(2) -0.003(3)

loop_
_atom_type_symbol
_atom_type_scat_dispersion_real
_atom_type_scat_dispersion_imag
_atom_type_scat_Cromer_Mann_a1
_atom_type_scat_Cromer_Mann_a2
_atom_type_scat_Cromer_Mann_a3
_atom_type_scat_Cromer_Mann_a4
_atom_type_scat_Cromer_Mann_b1
_atom_type_scat_Cromer_Mann_b2
_atom_type_scat_Cromer_Mann_b3
_atom_type_scat_Cromer_Mann_b4
_atom_type_scat_Cromer_Mann_c
_atom_type_scat_source
_atom_type_scat_dispersion_source
C 0.00347 0.00161 2.31000 1.02000 1.58860 0.86500 20.84390 10.20750 0.56870 51.65120 0.215599998832 'International Tables Volume C Table 6.1.1.4 (pp. 500-502)' 'Henke, Gullikson and Davis, At. Data and Nucl. Data Tables, 1993, 54, 2'
H 0.00000 0.00000 0.49300 0.32291 0.14019 0.04081 10.51090 26.12570 3.14236 57.79970 0.0030380000826 'International Tables Volume C Table 6.1.1.4 (pp. 500-502)' 'Henke, Gullikson and Davis, At. Data and Nucl. Data Tables, 1993, 54, 2'
Mn 0.34779 0.73263 11.28190 7.35730 3.01930 2.24410 5.34090 0.34320 17.86740 83.75430 1.089599967 'International Tables Volume C Table 6.1.1.4 (pp. 500-502)' 'Henke, Gullikson and Davis, At. Data and Nucl. Data Tables, 1993, 54, 2'
O 0.01158 0.00611 3.04850 2.28680 1.54630 0.86700 13.27710 5.70110 0.32390 32.90890 0.250800013542 'International Tables Volume C Table 6.1.1.4 (pp. 500-502)' 'Henke, Gullikson and Davis, At. Data and Nucl. Data Tables, 1993, 54, 2'
N 0.00653 0.00323 12.21260 3.13220 2.01250 1.16630 0.00570 9.89330 28.99750 0.58260 -11.5290002823 'International Tables Volume C Table 6.1.1.4 (pp. 500-502)' 'Henke, Gullikson and Davis, At. Data and Nucl. Data Tables, 1993, 54, 2'
S 0.12424 0.12443 6.90530 5.20340 1.43790 1.58630 1.46790 22.21510 0.25360 56.17200 0.866900026798 'International Tables Volume C Table 6.1.1.4 (pp. 500-502)' 'Henke, Gullikson and Davis, At. Data and Nucl. Data Tables, 1993, 54, 2'

loop_
_geom_angle_atom_site_label_1
_geom_angle_atom_site_label_2
_geom_angle_atom_site_label_3
_geom_angle
S4 Mn1 S3 81.90(2)
C0aa Mn1 S3 91.5(2)
C0aa Mn1 S4 89.2(2)
N3 Mn1 S3 86.62(15)
N3 Mn1 S4 86.63(15)
N3 Mn1 C0aa 175.60(17)
C9 Mn1 S3 175.5(3)
C9 Mn1 S4 94.5(3)
C9 Mn1 C0aa 91.1(3)
C9 Mn1 N3 90.5(3)
C10 Mn1 S3 94.5(3)
C10 Mn1 S4 175.7(3)
C10 Mn1 C0aa 93.3(3)
C10 Mn1 N3 90.8(3)
C10 Mn1 C9 88.93(15)
S4 Mn2 S3 81.27(2)
N2 Mn2 S3 87.02(16)
N2 Mn2 S4 86.36(16)
C8 Mn2 S3 91.3(2)
C8 Mn2 S4 91.5(2)
C8 Mn2 N2 177.43(12)
C15 Mn2 S3 175.4(3)
C15 Mn2 S4 95.1(3)
C15 Mn2 N2 89.9(3)
C15 Mn2 C8 91.6(4)
C16 Mn2 S3 95.2(2)
C16 Mn2 S4 175.0(2)
C16 Mn2 N2 89.8(3)
C16 Mn2 C8 92.3(3)
C16 Mn2 C15 88.15(15)
Mn2 S3 Mn1 98.32(6)
C19 S3 Mn1 113.3(3)
C19 S3 Mn2 111.6(3)
Mn2 S4 Mn1 98.30(6)
C17 S4 Mn1 114.2(3)
C17 S4 Mn2 112.0(3)
O11 C0aa Mn1 175.8(9)
C22 N2 Mn2 119.6(5)
C23 N2 Mn2 123.7(6)
C23 N2 C22 116.7(3)
C6 N3 Mn1 122.3(5)
C7 N3 Mn1 121.8(5)
C7 N3 C6 115.9(2)
C18 C6 N3 123.8(7)
C20 C7 N3 123.6(6)
O12 C8 Mn2 177.3(9)
O13 C9 Mn1 178.4(8)
O14 C10 Mn1 175.0(8)
O4 C15 Mn2 176.3(7)
O5 C16 Mn2 178.3(7)
C21 C17 S4 121.8(7)
C31 C17 S4 121.8(6)
C31 C17 C21 116.4(7)
C24 C18 C6 118.7(7)
C34 C19 S3 123.3(6)
C52 C19 S3 117.9(6)
C52 C19 C34 118.5(8)
C24 C20 C7 121.3(7)
C47 C21 C17 127.5(9)
C28 C22 N2 118.9(7)
C26 C23 N2 127.2(8)
C20 C24 C18 116.5(3)
C38 C24 C18 120.3(8)
C38 C24 C20 123.1(9)
C27 C26 C23 118.2(8)
C28 C27 C26 117.1(4)
C27 C28 C22 121.5(8)
C39 C29 C31 117.7(9)
C29 C31 C17 120.4(8)
C41 C32 C34 120.5(9)
C32 C34 C19 121.7(9)
C47 C39 C29 122.1(8)
C46 C41 C32 119.2(7)
C52 C46 C41 122.6(9)
C39 C47 C21 115.1(9)
C46 C52 C19 117.1(9)

loop_
_geom_bond_atom_site_label_1
_geom_bond_atom_site_label_2
_geom_bond_distance
Mn1 S3 2.4099(18)
Mn1 S4 2.4095(18)
Mn1 C0aa 1.806(3)
Mn1 N3 2.104(2)
Mn1 C9 1.819(8)
Mn1 C10 1.775(9)
Mn2 S3 2.4248(18)
Mn2 S4 2.4259(18)
Mn2 N2 2.094(2)
Mn2 C8 1.819(3)
Mn2 C15 1.788(8)
Mn2 C16 1.801(7)
S3 C19 1.773(9)
S4 C17 1.816(7)
C0aa O11 1.144(4)
N2 C22 1.355(10)
N2 C23 1.338(10)
N3 C6 1.333(10)
N3 C7 1.351(9)
O4 C15 1.172(10)
O5 C16 1.129(9)
C6 C18 1.402(11)
C7 C20 1.364(10)
C8 O12 1.139(4)
C9 O13 1.142(9)
C10 O14 1.161(10)
C17 C21 1.383(12)
C17 C31 1.309(12)
C18 C24 1.405(12)
C19 C34 1.478(12)
C19 C52 1.399(10)
C20 C24 1.365(12)
C21 C47 1.274(11)
C22 C28 1.403(12)
C23 C26 1.353(12)
C24 C38 1.516(4)
C26 C27 1.349(14)
C27 C28 1.420(14)
C27 C51 1.509(15)
C27 C5 1.585(17)
C29 C31 1.437(11)
C29 C39 1.334(14)
C32 C34 1.354(11)
C32 C41 1.396(13)
C38 C1 1.626(15)
C38 C2 1.453(14)
C39 C47 1.397(16)
C41 C46 1.394(15)
C46 C52 1.448(12)
C51 C2 1.52(2)
C1 C5 1.58(2)
